data_7227566
loop_
_publ_author_name
'August Ridenour, J.'
'Carter, Korey P.'
'Cahill, Christopher L.'

_publ_section_title
;
 RE-p-halobenzoic acid--terpyridine complexes, part III: structural and
 supramolecular trends in a series of p-iodobenzoic acid rare-earth hybrid
 materials
;
_journal_issue 8
_journal_name_full CrystEngComm
_journal_page_first 1190
_journal_paper_doi 10.1039/C6CE02356H
_journal_volume 19
_journal_year 2017
_chemical_formula_sum 'C72 H50 Ho2 I6 N6 O14'
_chemical_formula_weight 2314.44
_space_group_crystal_system triclinic
_space_group_IT_number 2
_space_group_name_Hall '-P 1'
_space_group_name_H-M_alt 'P -1'
_symmetry_cell_setting triclinic
_symmetry_Int_Tables_number 2
_symmetry_space_group_name_Hall '-P 1'
_symmetry_space_group_name_H-M 'P -1'
_atom_sites_solution_hydrogens mixed
_audit_creation_method SHELXL-2014/7
_audit_update_record
;
2016-11-03 deposited with the CCDC.
2017-01-30 downloaded from the CCDC.
;
_cell_angle_alpha 68.947(2)
_cell_angle_beta 88.4170(10)
_cell_angle_gamma 72.6810(10)
_cell_formula_units_Z 1
_cell_length_a 11.2147(5)
_cell_length_b 12.8161(6)
_cell_length_c 14.4733(7)
_cell_measurement_reflns_used 27606
_cell_measurement_temperature 293(2)
_cell_measurement_theta_max 54.654
_cell_measurement_theta_min 4.355
_cell_volume 1845.99(15)
_computing_cell_refinement 'SAINT, Bruker-AXS'
_computing_data_collection 'APEX, Bruker-AXS'
_computing_data_reduction 'SAINT, Bruker-AXS'
_computing_molecular_graphics 'WinGX (Farrugia, 2012)'
_computing_publication_material 'Crystal Maker (Palmer, 2009)'
_computing_structure_refinement 'SHELXL-2014/7 (Sheldrick, 2014)'
_computing_structure_solution 'Superflip (Chapuis, 2007)'
_diffrn_ambient_temperature 293(2)
_diffrn_measured_fraction_theta_full 1.000
_diffrn_measured_fraction_theta_max 0.909
_diffrn_measurement_device_type 'Bruker SMART APEXII'
_diffrn_measurement_method 'omega scans'
_diffrn_radiation_probe x-ray
_diffrn_radiation_type MoK\a
_diffrn_radiation_wavelength 0.71073
_diffrn_reflns_av_R_equivalents 0.0285
_diffrn_reflns_av_unetI/netI 0.0376
_diffrn_reflns_Laue_measured_fraction_full 1.000
_diffrn_reflns_Laue_measured_fraction_max 0.909
_diffrn_reflns_limit_h_max 15
_diffrn_reflns_limit_h_min -16
_diffrn_reflns_limit_k_max 18
_diffrn_reflns_limit_k_min -18
_diffrn_reflns_limit_l_max 20
_diffrn_reflns_limit_l_min -20
_diffrn_reflns_number 27603
_diffrn_reflns_point_group_measured_fraction_full 1.000
_diffrn_reflns_point_group_measured_fraction_max 0.909
_diffrn_reflns_theta_full 25.500
_diffrn_reflns_theta_max 30.631
_diffrn_reflns_theta_min 1.514
_diffrn_source 'fine-focused sealed tube'
_diffrn_source_type Siemens
_exptl_absorpt_coefficient_mu 4.703
_exptl_absorpt_correction_T_max 0.7461
_exptl_absorpt_correction_T_min 0.6812
_exptl_absorpt_correction_type multi-scan
_exptl_absorpt_process_details 'SADABS, G. Sheldrick (2015)'
_exptl_crystal_colour Colorless
_exptl_crystal_density_diffrn 2.082
_exptl_crystal_description Plate
_exptl_crystal_F_000 1088
_exptl_crystal_recrystallization_method Hydrothermal
_exptl_crystal_size_max 0.260
_exptl_crystal_size_mid 0.122
_exptl_crystal_size_min 0.115
_refine_diff_density_max 1.856
_refine_diff_density_min -1.781
_refine_diff_density_rms 0.112
_refine_ls_extinction_method none
_refine_ls_goodness_of_fit_ref 1.031
_refine_ls_hydrogen_treatment mixed
_refine_ls_matrix_type full
_refine_ls_number_parameters 469
_refine_ls_number_reflns 10361
_refine_ls_number_restraints 12
_refine_ls_restrained_S_all 1.150
_refine_ls_R_factor_all 0.0540
_refine_ls_R_factor_gt 0.0369
_refine_ls_shift/su_max 0.002
_refine_ls_shift/su_mean 0.000
_refine_ls_structure_factor_coef Fsqd
_refine_ls_weighting_details 'w=1/[\s^2^(Fo^2^)+(0.0305P)^2^+2.4055P] where P=(Fo^2^+2Fc^2^)/3'
_refine_ls_weighting_scheme calc
_refine_ls_wR_factor_gt 0.0763
_refine_ls_wR_factor_ref 0.0842
_reflns_Friedel_coverage 0.000
_reflns_number_gt 8078
_reflns_number_total 10361
_reflns_threshold_expression 'I > 2\s(I)'
_cod_data_source_file c6ce02356h2.cif
_cod_data_source_block Complex_10
_cod_depositor_comments 'Adding full bibliography for 7227558--7227578.cif.'
_cod_database_code 7227566
_shelx_space_group_comment
;
The symmetry employed for this shelxl refinement is uniquely defined
by the following loop, which should always be used as a source of
symmetry information in preference to the above space-group names.
They are only intended as comments.
;
_shelx_estimated_absorpt_t_min 0.374
_shelx_estimated_absorpt_t_max 0.614

loop_
_space_group_symop_operation_xyz
'x, y, z'
'-x, -y, -z'

loop_
_atom_site_label
_atom_site_type_symbol
_atom_site_fract_x
_atom_site_fract_y
_atom_site_fract_z
_atom_site_U_iso_or_equiv
_atom_site_adp_type
_atom_site_occupancy
_atom_site_site_symmetry_order
_atom_site_calc_flag
_atom_site_refinement_flags_posn
_atom_site_refinement_flags_adp
_atom_site_refinement_flags_occupancy
_atom_site_disorder_assembly
_atom_site_disorder_group
Ho1 Ho 0.36012(2) 0.71795(2) 0.49089(2) 0.03274(6) Uani 1 1 d . . . . .
I3A I 0.6175(3) 0.2439(4) 1.1268(3) 0.0668(8) Uani 0.58(3) 1 d . . P A 1
I3B I 0.584(2) 0.2391(5) 1.1182(6) 0.097(2) Uani 0.42(3) 1 d . . P A 2
I1 I 0.82961(5) 0.86958(5) -0.03812(4) 0.10988(19) Uani 1 1 d . U . . .
I2 I -0.20423(4) 0.47126(5) 0.91688(3) 0.09344(16) Uani 1 1 d . U . . .
O5 O 0.4838(3) 0.5503(2) 0.6082(2) 0.0441(7) Uani 1 1 d . . . . .
O6 O 0.3722(3) 0.6119(2) 0.3921(2) 0.0408(6) Uani 1 1 d . . . . .
O1 O 0.4019(3) 0.8536(2) 0.3311(2) 0.0430(7) Uani 1 1 d . . . . .
O2 O 0.5632(3) 0.7081(3) 0.4210(2) 0.0498(7) Uani 1 1 d . . . . .
O3 O 0.2388(3) 0.7151(2) 0.6368(2) 0.0425(7) Uani 1 1 d . . . . .
N2 N 0.2539(3) 0.9297(3) 0.4803(2) 0.0365(7) Uani 1 1 d . . . . .
N1 N 0.4775(3) 0.7948(3) 0.5851(3) 0.0400(8) Uani 1 1 d . . . . .
O4 O 0.2147(3) 0.6068(3) 0.5548(2) 0.0494(7) Uani 1 1 d . . . . .
C30 C 0.5563(3) 0.4492(3) 0.6507(3) 0.0327(8) Uani 1 1 d . . . . .
N3 N 0.1499(3) 0.8275(3) 0.3858(3) 0.0459(8) Uani 1 1 d . . . . .
C6 C 0.3029(4) 0.9730(3) 0.5377(3) 0.0387(9) Uani 1 1 d . . . . .
C17 C 0.5891(4) 0.8093(4) 0.2508(3) 0.0388(9) Uani 1 1 d . . . . .
C16 C 0.5144(4) 0.7905(4) 0.3397(3) 0.0397(9) Uani 1 1 d . . . . .
C23 C 0.1912(4) 0.6423(3) 0.6263(3) 0.0381(9) Uani 1 1 d . . . . .
C22 C 0.6923(4) 0.7188(4) 0.2466(3) 0.0510(11) Uani 1 1 d . . . . .
H22 H 0.7162 0.6472 0.2999 0.061 Uiso 1 1 calc R U . . .
C3 C 0.6093(5) 0.8782(4) 0.6871(3) 0.0530(11) Uani 1 1 d . . . . .
H3 H 0.6531 0.9066 0.7212 0.064 Uiso 1 1 calc R U . . .
C5 C 0.4271(4) 0.9014(3) 0.5914(3) 0.0373(9) Uani 1 1 d . . . . .
C2 C 0.6612(4) 0.7688(4) 0.6814(3) 0.0503(11) Uani 1 1 d . . . . .
H2 H 0.7410 0.7217 0.7114 0.060 Uiso 1 1 calc R U . . .
C12 C -0.0049(5) 1.0071(5) 0.2921(4) 0.0735(16) Uani 1 1 d . . . . .
H12 H -0.0412 1.0873 0.2774 0.088 Uiso 1 1 calc R U . . .
C1 C 0.5922(4) 0.7313(4) 0.6301(3) 0.0482(10) Uani 1 1 d . . . . .
H1 H 0.6274 0.6574 0.6267 0.058 Uiso 1 1 calc R U . . .
C24 C 0.1024(4) 0.5984(3) 0.6971(3) 0.0384(9) Uani 1 1 d . . . . .
C32 C 0.4854(4) 0.4577(4) 0.8144(3) 0.0432(10) Uani 1 1 d . . . . .
H32 H 0.4276 0.5307 0.7799 0.052 Uiso 1 1 calc R U . . .
C29 C 0.0898(4) 0.6169(4) 0.7858(3) 0.0490(10) Uani 1 1 d . . . . .
H29 H 0.1396 0.6550 0.8027 0.059 Uiso 1 1 calc R U . . .
C31 C 0.5624(4) 0.3968(3) 0.7622(3) 0.0339(8) Uani 1 1 d . . . . .
C11 C 0.0955(4) 0.9425(4) 0.3647(3) 0.0466(10) Uani 1 1 d . . . . .
C34 C 0.5804(5) 0.3048(4) 0.9675(3) 0.0474(10) Uani 1 1 d . . . . .
C26 C -0.0610(4) 0.5061(4) 0.7356(4) 0.0518(11) Uani 1 1 d . . . . .
H26 H -0.1123 0.4693 0.7187 0.062 Uiso 1 1 calc R U . . .
C36 C 0.6462(4) 0.2870(4) 0.8150(3) 0.0436(10) Uani 1 1 d . . . . .
H36 H 0.6963 0.2437 0.7808 0.052 Uiso 1 1 calc R U . . .
C10 C 0.1448(4) 0.9954(3) 0.4246(3) 0.0423(10) Uani 1 1 d . . . . .
C8 C 0.1254(5) 1.1484(4) 0.4858(4) 0.0643(15) Uani 1 1 d . . . . .
H8 H 0.0810 1.2208 0.4891 0.077 Uiso 1 1 calc R U . . .
C27 C -0.0701(4) 0.5246(4) 0.8238(3) 0.0511(11) Uani 1 1 d . . . . .
C28 C 0.0044(5) 0.5795(4) 0.8497(3) 0.0553(12) Uani 1 1 d . . . . .
H28 H -0.0026 0.5913 0.9096 0.066 Uiso 1 1 calc R U . . .
C33 C 0.4930(4) 0.4118(4) 0.9171(3) 0.0509(11) Uani 1 1 d . . . . .
H33 H 0.4398 0.4526 0.9517 0.061 Uiso 1 1 calc R U . . .
C4 C 0.4921(4) 0.9437(4) 0.6417(3) 0.0470(10) Uani 1 1 d . . . . .
H4 H 0.4556 1.0176 0.6447 0.056 Uiso 1 1 calc R U . . .
C9 C 0.0792(5) 1.1054(4) 0.4260(4) 0.0566(12) Uani 1 1 d . . . . .
H9 H 0.0043 1.1494 0.3864 0.068 Uiso 1 1 calc R U . . .
OW1 O 0.8119(5) 0.5769(6) 0.5083(4) 0.0875(16) Uani 1 1 d . . . . .
C25 C 0.0254(4) 0.5432(4) 0.6726(3) 0.0470(10) Uani 1 1 d . . . . .
H25 H 0.0321 0.5309 0.6129 0.056 Uiso 1 1 calc R U . . .
C35 C 0.6561(5) 0.2410(4) 0.9179(3) 0.0515(11) Uani 1 1 d . . . . .
H35 H 0.7134 0.1680 0.9529 0.062 Uiso 1 1 calc R U . . .
C18 C 0.5564(5) 0.9158(4) 0.1724(3) 0.0530(11) Uani 1 1 d . . . . .
H18 H 0.4871 0.9764 0.1746 0.064 Uiso 1 1 calc R U . . .
C21 C 0.7592(5) 0.7343(5) 0.1645(4) 0.0597(13) Uani 1 1 d . . . . .
H21 H 0.8261 0.6725 0.1610 0.072 Uiso 1 1 calc R U . . .
C19 C 0.6255(5) 0.9341(5) 0.0902(4) 0.0625(14) Uani 1 1 d . . . . .
H19 H 0.6043 1.0068 0.0382 0.075 Uiso 1 1 calc R U . . .
C15 C 0.1024(5) 0.7751(5) 0.3385(4) 0.0613(13) Uani 1 1 d . . . . .
H15 H 0.1383 0.6946 0.3548 0.074 Uiso 1 1 calc R U . . .
C20 C 0.7265(5) 0.8422(5) 0.0869(4) 0.0564(12) Uani 1 1 d . . . . .
C14 C 0.0037(6) 0.8330(6) 0.2673(5) 0.0813(18) Uani 1 1 d . . . . .
H14 H -0.0267 0.7926 0.2364 0.098 Uiso 1 1 calc R U . . .
C13 C -0.0497(6) 0.9509(6) 0.2423(5) 0.087(2) Uani 1 1 d . . . . .
H13 H -0.1153 0.9928 0.1925 0.105 Uiso 1 1 calc R U . . .
C7 C 0.2393(5) 1.0832(4) 0.5416(4) 0.0535(12) Uani 1 1 d . . . . .
H7 H 0.2732 1.1123 0.5813 0.064 Uiso 1 1 calc R U . . .
HW1B H 0.749(7) 0.616(7) 0.482(6) 0.10(3) Uiso 1 1 d . . . . .
HW1A H 0.810(6) 0.527(6) 0.497(5) 0.07(2) Uiso 1 1 d . . . . .

loop_
_atom_site_aniso_label
_atom_site_aniso_U_11
_atom_site_aniso_U_22
_atom_site_aniso_U_33
_atom_site_aniso_U_23
_atom_site_aniso_U_13
_atom_site_aniso_U_12
Ho1 0.03408(10) 0.02666(9) 0.03270(9) -0.01158(7) 0.00397(7) -0.00187(6)
I3A 0.092(2) 0.0618(8) 0.0318(5) -0.0069(5) 0.0084(7) -0.0161(7)
I3B 0.178(6) 0.0654(10) 0.0332(12) -0.0109(9) 0.032(2) -0.028(2)
I1 0.1070(4) 0.1256(4) 0.0747(3) -0.0260(3) 0.0538(3) -0.0217(3)
I2 0.0716(3) 0.1511(4) 0.0661(2) -0.0234(3) 0.0196(2) -0.0681(3)
O5 0.0517(17) 0.0296(14) 0.0406(15) -0.0121(12) -0.0037(13) 0.0019(12)
O6 0.0471(16) 0.0352(14) 0.0364(14) -0.0181(12) 0.0032(12) -0.0013(12)
O1 0.0426(16) 0.0348(15) 0.0460(16) -0.0134(13) 0.0103(13) -0.0062(13)
O2 0.0422(16) 0.0559(19) 0.0395(16) -0.0107(15) 0.0051(13) -0.0070(14)
O3 0.0450(16) 0.0375(15) 0.0467(16) -0.0178(13) 0.0117(13) -0.0128(13)
N2 0.0380(17) 0.0264(15) 0.0388(17) -0.0102(14) 0.0109(14) -0.0040(13)
N1 0.0407(18) 0.0332(17) 0.0430(19) -0.0147(15) 0.0039(15) -0.0061(14)
O4 0.0534(18) 0.0521(18) 0.0495(18) -0.0257(15) 0.0147(14) -0.0181(15)
C30 0.0351(19) 0.0276(18) 0.037(2) -0.0135(15) 0.0000(15) -0.0088(15)
N3 0.0370(18) 0.045(2) 0.051(2) -0.0204(17) 0.0006(16) -0.0026(16)
C6 0.047(2) 0.0275(18) 0.039(2) -0.0121(16) 0.0158(18) -0.0101(17)
C17 0.042(2) 0.039(2) 0.040(2) -0.0173(18) 0.0069(17) -0.0148(18)
C16 0.046(2) 0.034(2) 0.043(2) -0.0178(18) 0.0100(18) -0.0154(18)
C23 0.033(2) 0.033(2) 0.036(2) -0.0080(17) 0.0041(16) 0.0001(16)
C22 0.047(3) 0.048(3) 0.047(3) -0.012(2) 0.006(2) -0.006(2)
C3 0.065(3) 0.058(3) 0.047(3) -0.024(2) 0.007(2) -0.030(3)
C5 0.048(2) 0.0321(19) 0.034(2) -0.0149(16) 0.0151(17) -0.0145(17)
C2 0.047(3) 0.052(3) 0.050(3) -0.017(2) 0.001(2) -0.015(2)
C12 0.056(3) 0.059(3) 0.076(4) -0.010(3) -0.014(3) 0.008(3)
C1 0.046(2) 0.039(2) 0.056(3) -0.018(2) 0.001(2) -0.0069(19)
C24 0.036(2) 0.0325(19) 0.037(2) -0.0074(16) 0.0027(16) -0.0035(16)
C32 0.040(2) 0.041(2) 0.044(2) -0.0181(19) 0.0067(18) -0.0038(18)
C29 0.049(3) 0.055(3) 0.047(2) -0.019(2) 0.006(2) -0.020(2)
C31 0.039(2) 0.0286(18) 0.0346(19) -0.0135(15) 0.0048(16) -0.0088(15)
C11 0.038(2) 0.039(2) 0.049(2) -0.0080(19) 0.0048(19) -0.0027(18)
C34 0.065(3) 0.041(2) 0.034(2) -0.0090(18) 0.017(2) -0.021(2)
C26 0.047(3) 0.052(3) 0.057(3) -0.017(2) 0.000(2) -0.019(2)
C36 0.056(3) 0.034(2) 0.034(2) -0.0130(17) 0.0039(19) -0.0039(19)
C10 0.035(2) 0.033(2) 0.046(2) -0.0070(18) 0.0103(18) -0.0021(17)
C8 0.074(3) 0.027(2) 0.077(4) -0.021(2) 0.023(3) 0.007(2)
C27 0.036(2) 0.061(3) 0.049(3) -0.009(2) 0.0038(19) -0.020(2)
C28 0.059(3) 0.069(3) 0.042(2) -0.020(2) 0.010(2) -0.026(3)
C33 0.053(3) 0.055(3) 0.046(2) -0.025(2) 0.020(2) -0.012(2)
C4 0.061(3) 0.039(2) 0.046(2) -0.022(2) 0.011(2) -0.016(2)
C9 0.052(3) 0.038(2) 0.066(3) -0.018(2) 0.010(2) 0.005(2)
OW1 0.065(3) 0.104(4) 0.103(4) -0.066(3) -0.018(3) -0.003(3)
C25 0.045(2) 0.045(2) 0.051(3) -0.022(2) 0.004(2) -0.009(2)
C35 0.071(3) 0.034(2) 0.040(2) -0.0093(19) 0.006(2) -0.008(2)
C18 0.059(3) 0.044(2) 0.052(3) -0.018(2) 0.014(2) -0.009(2)
C21 0.050(3) 0.062(3) 0.057(3) -0.023(3) 0.014(2) -0.003(2)
C19 0.080(4) 0.048(3) 0.049(3) -0.010(2) 0.019(3) -0.015(3)
C15 0.049(3) 0.066(3) 0.069(3) -0.036(3) -0.006(2) -0.004(2)
C20 0.054(3) 0.069(3) 0.048(3) -0.023(3) 0.021(2) -0.022(3)
C14 0.064(4) 0.093(5) 0.088(4) -0.048(4) -0.019(3) -0.004(3)
C13 0.067(4) 0.089(5) 0.086(5) -0.029(4) -0.033(3) 0.004(3)
C7 0.064(3) 0.034(2) 0.060(3) -0.022(2) 0.015(2) -0.006(2)

loop_
_atom_type_symbol
_atom_type_description
_atom_type_scat_dispersion_real
_atom_type_scat_dispersion_imag
_atom_type_scat_source
C C 0.0033 0.0016 'International Tables Vol C Tables 4.2.6.8 and 6.1.1.4'
H H 0.0000 0.0000 'International Tables Vol C Tables 4.2.6.8 and 6.1.1.4'
N N 0.0061 0.0033 'International Tables Vol C Tables 4.2.6.8 and 6.1.1.4'
O O 0.0106 0.0060 'International Tables Vol C Tables 4.2.6.8 and 6.1.1.4'
I I -0.4742 1.8119 'International Tables Vol C Tables 4.2.6.8 and 6.1.1.4'
Ho Ho -0.2175 4.6783 'International Tables Vol C Tables 4.2.6.8 and 6.1.1.4'

loop_
_geom_angle_atom_site_label_1
_geom_angle_atom_site_label_2
_geom_angle_atom_site_label_3
_geom_angle
_geom_angle_site_symmetry_1
_geom_angle_site_symmetry_3
O5 Ho1 O6 87.14(10) . .
O5 Ho1 O4 77.44(11) . .
O6 Ho1 O4 75.94(10) . .
O5 Ho1 O2 79.92(11) . .
O6 Ho1 O2 74.78(11) . .
O4 Ho1 O2 143.57(11) . .
O5 Ho1 O1 132.75(10) . .
O6 Ho1 O1 78.78(10) . .
O4 Ho1 O1 139.12(10) . .
O2 Ho1 O1 52.91(9) . .
O5 Ho1 O3 79.78(10) . .
O6 Ho1 O3 129.12(10) . .
O4 Ho1 O3 53.28(10) . .
O2 Ho1 O3 147.38(10) . .
O1 Ho1 O3 142.03(9) . .
O5 Ho1 N1 77.40(10) . .
O6 Ho1 N1 146.81(11) . .
O4 Ho1 N1 127.32(11) . .
O2 Ho1 N1 73.70(11) . .
O1 Ho1 N1 90.35(10) . .
O3 Ho1 N1 77.13(10) . .
O5 Ho1 N3 147.93(12) . .
O6 Ho1 N3 79.46(11) . .
O4 Ho1 N3 71.11(11) . .
O2 Ho1 N3 123.25(11) . .
O1 Ho1 N3 73.06(11) . .
O3 Ho1 N3 86.32(11) . .
N1 Ho1 N3 127.43(11) . .
O5 Ho1 N2 135.36(10) . .
O6 Ho1 N2 137.50(10) . .
O4 Ho1 N2 107.93(10) . .
O2 Ho1 N2 108.25(11) . .
O1 Ho1 N2 71.66(9) . .
O3 Ho1 N2 70.62(9) . .
N1 Ho1 N2 64.15(11) . .
N3 Ho1 N2 63.28(11) . .
O5 Ho1 C23 76.62(11) . .
O6 Ho1 C23 102.56(12) . .
O4 Ho1 C23 26.70(11) . .
O2 Ho1 C23 156.50(10) . .
O1 Ho1 C23 150.38(10) . .
O3 Ho1 C23 26.59(10) . .
N1 Ho1 C23 102.14(12) . .
N3 Ho1 C23 78.08(12) . .
N2 Ho1 C23 89.63(11) . .
O5 Ho1 C16 106.20(12) . .
O6 Ho1 C16 72.28(11) . .
O4 Ho1 C16 147.72(11) . .
O2 Ho1 C16 26.65(11) . .
O1 Ho1 C16 26.57(10) . .
O3 Ho1 C16 158.49(11) . .
N1 Ho1 C16 83.97(11) . .
N3 Ho1 C16 97.30(12) . .
N2 Ho1 C16 92.01(11) . .
C23 Ho1 C16 173.77(12) . .
C30 O5 Ho1 162.7(3) . .
C30 O6 Ho1 145.8(3) 2_666 .
C16 O1 Ho1 92.0(2) . .
C16 O2 Ho1 92.9(2) . .
C23 O3 Ho1 91.7(2) . .
C10 N2 C6 119.1(3) . .
C10 N2 Ho1 121.0(3) . .
C6 N2 Ho1 119.6(2) . .
C1 N1 C5 117.5(4) . .
C1 N1 Ho1 121.1(3) . .
C5 N1 Ho1 121.4(3) . .
C23 O4 Ho1 93.7(3) . .
O5 C30 O6 125.2(4) . 2_666
O5 C30 C31 117.6(3) . .
O6 C30 C31 117.2(3) 2_666 .
C15 N3 C11 118.1(4) . .
C15 N3 Ho1 119.9(3) . .
C11 N3 Ho1 121.2(3) . .
N2 C6 C7 120.7(4) . .
N2 C6 C5 117.0(3) . .
C7 C6 C5 122.3(4) . .
C18 C17 C22 119.2(4) . .
C18 C17 C16 120.6(4) . .
C22 C17 C16 120.2(4) . .
O1 C16 O2 120.8(4) . .
O1 C16 C17 119.6(4) . .
O2 C16 C17 119.5(4) . .
O1 C16 Ho1 61.4(2) . .
O2 C16 Ho1 60.4(2) . .
C17 C16 Ho1 166.6(3) . .
O3 C23 O4 121.3(4) . .
O3 C23 C24 120.2(4) . .
O4 C23 C24 118.5(4) . .
O3 C23 Ho1 61.7(2) . .
O4 C23 Ho1 59.6(2) . .
C24 C23 Ho1 177.9(3) . .
C21 C22 C17 120.5(4) . .
C21 C22 H22 119.7 . .
C17 C22 H22 119.7 . .
C4 C3 C2 118.4(4) . .
C4 C3 H3 120.8 . .
C2 C3 H3 120.8 . .
N1 C5 C4 121.3(4) . .
N1 C5 C6 117.1(4) . .
C4 C5 C6 121.6(4) . .
C1 C2 C3 118.4(4) . .
C1 C2 H2 120.8 . .
C3 C2 H2 120.8 . .
C13 C12 C11 119.2(5) . .
C13 C12 H12 120.4 . .
C11 C12 H12 120.4 . .
N1 C1 C2 123.8(4) . .
N1 C1 H1 118.1 . .
C2 C1 H1 118.1 . .
C29 C24 C25 118.5(4) . .
C29 C24 C23 121.1(4) . .
C25 C24 C23 120.3(4) . .
C31 C32 C33 121.0(4) . .
C31 C32 H32 119.5 . .
C33 C32 H32 119.5 . .
C28 C29 C24 120.9(4) . .
C28 C29 H29 119.6 . .
C24 C29 H29 119.6 . .
C32 C31 C36 118.6(4) . .
C32 C31 C30 120.6(3) . .
C36 C31 C30 120.8(3) . .
N3 C11 C12 121.2(5) . .
N3 C11 C10 116.4(4) . .
C12 C11 C10 122.4(4) . .
C35 C34 C33 121.3(4) . .
C35 C34 I3B 121.1(4) . .
C33 C34 I3B 117.4(5) . .
C35 C34 I3A 118.0(4) . .
C33 C34 I3A 120.2(3) . .
C27 C26 C25 118.9(4) . .
C27 C26 H26 120.5 . .
C25 C26 H26 120.5 . .
C35 C36 C31 120.9(4) . .
C35 C36 H36 119.6 . .
C31 C36 H36 119.6 . .
N2 C10 C9 121.8(4) . .
N2 C10 C11 116.5(4) . .
C9 C10 C11 121.6(4) . .
C9 C8 C7 119.2(4) . .
C9 C8 H8 120.4 . .
C7 C8 H8 120.4 . .
C28 C27 C26 121.3(4) . .
C28 C27 I2 120.4(4) . .
C26 C27 I2 118.4(3) . .
C27 C28 C29 119.3(4) . .
C27 C28 H28 120.3 . .
C29 C28 H28 120.3 . .
C34 C33 C32 119.0(4) . .
C34 C33 H33 120.5 . .
C32 C33 H33 120.5 . .
C3 C4 C5 120.7(4) . .
C3 C4 H4 119.6 . .
C5 C4 H4 119.6 . .
C8 C9 C10 119.6(5) . .
C8 C9 H9 120.2 . .
C10 C9 H9 120.2 . .
HW1B OW1 HW1A 96(7) . .
C26 C25 C24 121.1(4) . .
C26 C25 H25 119.5 . .
C24 C25 H25 119.5 . .
C34 C35 C36 119.1(4) . .
C34 C35 H35 120.5 . .
C36 C35 H35 120.5 . .
C17 C18 C19 120.9(4) . .
C17 C18 H18 119.5 . .
C19 C18 H18 119.5 . .
C22 C21 C20 119.7(5) . .
C22 C21 H21 120.2 . .
C20 C21 H21 120.2 . .
C20 C19 C18 118.8(5) . .
C20 C19 H19 120.6 . .
C18 C19 H19 120.6 . .
N3 C15 C14 123.5(5) . .
N3 C15 H15 118.2 . .
C14 C15 H15 118.2 . .
C21 C20 C19 120.8(4) . .
C21 C20 I1 120.5(4) . .
C19 C20 I1 118.7(4) . .
C13 C14 C15 119.0(6) . .
C13 C14 H14 120.5 . .
C15 C14 H14 120.5 . .
C14 C13 C12 118.8(5) . .
C14 C13 H13 120.6 . .
C12 C13 H13 120.6 . .
C8 C7 C6 119.4(5) . .
C8 C7 H7 120.3 . .
C6 C7 H7 120.3 . .

loop_
_geom_bond_atom_site_label_1
_geom_bond_atom_site_label_2
_geom_bond_distance
_geom_bond_site_symmetry_2
Ho1 O5 2.271(3) .
Ho1 O6 2.277(3) .
Ho1 O4 2.428(3) .
Ho1 O2 2.453(3) .
Ho1 O1 2.475(3) .
Ho1 O3 2.476(3) .
Ho1 N1 2.529(3) .
Ho1 N3 2.556(3) .
Ho1 N2 2.567(3) .
Ho1 C23 2.810(4) .
Ho1 C16 2.817(4) .
I3A C34 2.159(6) .
I3B C34 2.032(8) .
I1 C20 2.099(4) .
I2 C27 2.094(4) .
O5 C30 1.244(4) .
O6 C30 1.260(4) 2_666
O1 C16 1.261(5) .
O2 C16 1.265(5) .
O3 C23 1.258(5) .
N2 C10 1.345(5) .
N2 C6 1.356(5) .
N1 C1 1.336(5) .
N1 C5 1.350(5) .
O4 C23 1.265(5) .
C30 O6 1.260(4) 2_666
C30 C31 1.504(5) .
N3 C15 1.330(6) .
N3 C11 1.338(5) .
C6 C7 1.401(5) .
C6 C5 1.475(6) .
C17 C18 1.378(6) .
C17 C22 1.392(6) .
C17 C16 1.501(6) .
C23 C24 1.491(6) .
C22 C21 1.372(6) .
C22 H22 0.9300 .
C3 C4 1.362(7) .
C3 C2 1.381(7) .
C3 H3 0.9300 .
C5 C4 1.380(6) .
C2 C1 1.375(6) .
C2 H2 0.9300 .
C12 C13 1.378(8) .
C12 C11 1.393(6) .
C12 H12 0.9300 .
C1 H1 0.9300 .
C24 C29 1.383(6) .
C24 C25 1.390(6) .
C32 C31 1.383(5) .
C32 C33 1.383(6) .
C32 H32 0.9300 .
C29 C28 1.381(6) .
C29 H29 0.9300 .
C31 C36 1.388(5) .
C11 C10 1.479(7) .
C34 C35 1.371(6) .
C34 C33 1.376(6) .
C26 C27 1.375(7) .
C26 C25 1.382(6) .
C26 H26 0.9300 .
C36 C35 1.385(6) .
C36 H36 0.9300 .
C10 C9 1.390(6) .
C8 C9 1.363(7) .
C8 C7 1.385(7) .
C8 H8 0.9300 .
C27 C28 1.374(7) .
C28 H28 0.9300 .
C33 H33 0.9300 .
C4 H4 0.9300 .
C9 H9 0.9300 .
OW1 HW1B 0.75(7) .
OW1 HW1A 0.72(6) .
C25 H25 0.9300 .
C35 H35 0.9300 .
C18 C19 1.389(7) .
C18 H18 0.9300 .
C21 C20 1.383(7) .
C21 H21 0.9300 .
C19 C20 1.383(7) .
C19 H19 0.9300 .
C15 C14 1.364(7) .
C15 H15 0.9300 .
C14 C13 1.361(9) .
C14 H14 0.9300 .
C13 H13 0.9300 .
C7 H7 0.9300 .
